data_4120384
loop_
_publ_author_name
'Oleksandr S. Bushuyev'
'Anna Tomberg'
'Tomislav Fri\<s\<ci\'c'
'Christopher J. Barrett'

_publ_section_title
;
 Shaping Crystals with Light: Crystal-to-Crystal Isomerization and
 Photomechanical Effect in Fluorinated Azobenzenes
;
_journal_name_full 'Journal of the American Chemical Society'
_journal_page_first 12556
_journal_page_last 12559
_journal_paper_doi 10.1021/ja4063019
_journal_volume 135
_journal_year 2013
_chemical_formula_moiety 'C12 F8 I2 N2'
_chemical_formula_sum 'C12 F8 I2 N2'
_chemical_formula_weight 581.97
_chemical_name_common cis-2
_chemical_name_systematic
; 
 cis-diiodooctafluoroazobenzene 
;
_space_group_IT_number 15
_symmetry_cell_setting monoclinic
_symmetry_space_group_name_Hall '-C 2yc'
_symmetry_space_group_name_H-M 'C 1 2/c 1'
_atom_sites_solution_hydrogens none
_atom_sites_solution_primary direct
_atom_sites_solution_secondary difmap
_audit_creation_method SHELXL-97
_cell_angle_alpha 90.00
_cell_angle_beta 109.7690(10)
_cell_angle_gamma 90.00
_cell_formula_units_Z 4
_cell_length_a 24.454(2)
_cell_length_b 5.3242(5)
_cell_length_c 11.8259(11)
_cell_measurement_reflns_used 3503
_cell_measurement_temperature 150(2)
_cell_measurement_theta_max 27.79
_cell_measurement_theta_min 3.54
_cell_volume 1449.0(2)
_computing_cell_refinement 'Bruker SAINT'
_computing_data_collection 'Bruker APEX2'
_computing_data_reduction 'Bruker SAINT'
_computing_molecular_graphics 'Bruker SHELXTL'
_computing_publication_material 'Bruker SHELXTL'
_computing_structure_refinement 'SHELXL-97 (Sheldrick, 2008)'
_computing_structure_solution 'SHELXS-97 (Sheldrick, 2008)'
_diffrn_ambient_temperature 150(2)
_diffrn_measured_fraction_theta_full 0.998
_diffrn_measured_fraction_theta_max 0.998
_diffrn_measurement_device_type 'Bruker APEX-II CCD'
_diffrn_measurement_method '\f and \w scans'
_diffrn_radiation_monochromator graphite
_diffrn_radiation_source 'fine-focus sealed tube'
_diffrn_radiation_type MoK\a
_diffrn_radiation_wavelength 0.71073
_diffrn_reflns_av_R_equivalents 0.0258
_diffrn_reflns_av_sigmaI/netI 0.0196
_diffrn_reflns_limit_h_max 30
_diffrn_reflns_limit_h_min -30
_diffrn_reflns_limit_k_max 6
_diffrn_reflns_limit_k_min -6
_diffrn_reflns_limit_l_max 14
_diffrn_reflns_limit_l_min -14
_diffrn_reflns_number 7508
_diffrn_reflns_theta_full 26.73
_diffrn_reflns_theta_max 26.73
_diffrn_reflns_theta_min 1.77
_exptl_absorpt_coefficient_mu 4.431
_exptl_absorpt_correction_T_max 0.6965
_exptl_absorpt_correction_T_min 0.1474
_exptl_absorpt_correction_type multi-scan
_exptl_absorpt_process_details SADABS
_exptl_crystal_colour yellow
_exptl_crystal_density_diffrn 2.668
_exptl_crystal_description plate
_exptl_crystal_F_000 1056
_exptl_crystal_size_max 0.70
_exptl_crystal_size_mid 0.14
_exptl_crystal_size_min 0.09
_refine_diff_density_max 0.674
_refine_diff_density_min -0.440
_refine_diff_density_rms 0.086
_refine_ls_extinction_method none
_refine_ls_goodness_of_fit_ref 1.047
_refine_ls_hydrogen_treatment none
_refine_ls_matrix_type full
_refine_ls_number_parameters 109
_refine_ls_number_reflns 1538
_refine_ls_number_restraints 0
_refine_ls_restrained_S_all 1.047
_refine_ls_R_factor_all 0.0266
_refine_ls_R_factor_gt 0.0219
_refine_ls_shift/su_max 0.001
_refine_ls_shift/su_mean 0.000
_refine_ls_structure_factor_coef Fsqd
_refine_ls_weighting_details 'calc w=1/[\s^2^(Fo^2^)+(0.0310P)^2^+1.8217P] where P=(Fo^2^+2Fc^2^)/3'
_refine_ls_weighting_scheme calc
_refine_ls_wR_factor_gt 0.0541
_refine_ls_wR_factor_ref 0.0563
_reflns_number_gt 1373
_reflns_number_total 1538
_reflns_threshold_expression >2sigma(I)
_cod_data_source_file ja4063019_si_006_3.cif
_cod_data_source_block cis-2
_cod_original_cell_volume 1448.9(2)
_cod_database_code 4120384

loop_
_symmetry_equiv_pos_as_xyz
'x, y, z'
'-x, y, -z+1/2'
'x+1/2, y+1/2, z'
'-x+1/2, y+1/2, -z+1/2'
'-x, -y, -z'
'x, -y, z-1/2'
'-x+1/2, -y+1/2, -z'
'x+1/2, -y+1/2, z-1/2'

loop_
_atom_site_label
_atom_site_type_symbol
_atom_site_fract_x
_atom_site_fract_y
_atom_site_fract_z
_atom_site_U_iso_or_equiv
_atom_site_adp_type
_atom_site_occupancy
_atom_site_symmetry_multiplicity
_atom_site_calc_flag
I1 I 0.793533(9) 1.21684(4) 0.69728(2) 0.03913(10) Uani 1 1 d
F1 F 0.80831(9) 0.8308(5) 0.50299(19) 0.0530(6) Uani 1 1 d
F3 F 0.98805(10) 0.6999(4) 0.92009(19) 0.0476(5) Uani 1 1 d
F4 F 0.90932(8) 1.0563(4) 0.90542(16) 0.0451(5) Uani 1 1 d
F2 F 0.88628(9) 0.4643(4) 0.5194(2) 0.0585(6) Uani 1 1 d
N1 N 0.97272(13) 0.3497(5) 0.7308(3) 0.0505(8) Uani 1 1 d
C1 C 0.85644(13) 0.9500(6) 0.7041(3) 0.0304(6) Uani 1 1 d
C2 C 0.85272(15) 0.8012(6) 0.6063(3) 0.0363(7) Uani 1 1 d
C3 C 0.89285(15) 0.6155(7) 0.6145(3) 0.0397(8) Uani 1 1 d
C4 C 0.93969(14) 0.5775(6) 0.7184(3) 0.0385(8) Uani 1 1 d
C5 C 0.90318(14) 0.9135(6) 0.8082(3) 0.0327(7) Uani 1 1 d
C6 C 0.94405(15) 0.7321(6) 0.8155(3) 0.0349(7) Uani 1 1 d

loop_
_atom_site_aniso_label
_atom_site_aniso_U_11
_atom_site_aniso_U_22
_atom_site_aniso_U_33
_atom_site_aniso_U_23
_atom_site_aniso_U_13
_atom_site_aniso_U_12
I1 0.03308(14) 0.03733(15) 0.05129(16) 0.01249(9) 0.01993(11) 0.00484(8)
F1 0.0362(11) 0.0790(16) 0.0421(12) -0.0074(11) 0.0111(9) -0.0068(11)
F3 0.0429(12) 0.0593(13) 0.0432(11) 0.0169(9) 0.0182(10) 0.0169(10)
F4 0.0443(11) 0.0554(13) 0.0363(10) -0.0049(9) 0.0145(9) 0.0131(10)
F2 0.0534(13) 0.0599(14) 0.0733(15) -0.0325(12) 0.0358(11) -0.0169(11)
N1 0.0482(17) 0.0269(14) 0.091(2) -0.0006(16) 0.0429(19) -0.0010(13)
C1 0.0293(15) 0.0304(15) 0.0376(16) 0.0059(12) 0.0192(13) -0.0018(12)
C2 0.0317(17) 0.0438(19) 0.0376(18) -0.0004(14) 0.0173(15) -0.0115(14)
C3 0.0424(19) 0.0362(17) 0.052(2) -0.0118(15) 0.0306(17) -0.0146(15)
C4 0.0376(18) 0.0278(16) 0.061(2) 0.0018(15) 0.0311(17) -0.0037(13)
C5 0.0382(17) 0.0328(16) 0.0330(16) 0.0039(12) 0.0198(14) 0.0019(13)
C6 0.0348(18) 0.0332(17) 0.0422(19) 0.0080(13) 0.0204(15) 0.0015(13)

loop_
_atom_type_symbol
_atom_type_description
_atom_type_scat_dispersion_real
_atom_type_scat_dispersion_imag
_atom_type_scat_source
C C 0.0033 0.0016 'International Tables Vol C Tables 4.2.6.8 and 6.1.1.4'
H H 0.0000 0.0000 'International Tables Vol C Tables 4.2.6.8 and 6.1.1.4'
N N 0.0061 0.0033 'International Tables Vol C Tables 4.2.6.8 and 6.1.1.4'
F F 0.0171 0.0103 'International Tables Vol C Tables 4.2.6.8 and 6.1.1.4'
I I -0.4742 1.8119 'International Tables Vol C Tables 4.2.6.8 and 6.1.1.4'

loop_
_geom_angle_atom_site_label_1
_geom_angle_atom_site_label_2
_geom_angle_atom_site_label_3
_geom_angle
_geom_angle_site_symmetry_1
N1 N1 C4 121.92(19) 2_756
C2 C1 C5 117.8(3) .
C2 C1 I1 121.5(2) .
C5 C1 I1 120.7(2) .
F1 C2 C3 119.2(3) .
F1 C2 C1 120.0(3) .
C3 C2 C1 120.7(3) .
F2 C3 C2 119.4(3) .
F2 C3 C4 118.9(3) .
C2 C3 C4 121.7(3) .
C3 C4 C6 117.2(3) .
C3 C4 N1 118.8(3) .
C6 C4 N1 122.2(3) .
F4 C5 C6 118.5(3) .
F4 C5 C1 120.2(3) .
C6 C5 C1 121.4(3) .
F3 C6 C5 119.1(3) .
F3 C6 C4 119.8(3) .
C5 C6 C4 121.0(3) .

loop_
_geom_bond_atom_site_label_1
_geom_bond_atom_site_label_2
_geom_bond_distance
_geom_bond_site_symmetry_2
I1 C1 2.075(3) .
F1 C2 1.341(4) .
F3 C6 1.348(4) .
F4 C5 1.343(3) .
F2 C3 1.348(4) .
N1 N1 1.255(6) 2_756
N1 C4 1.437(4) .
C1 C2 1.379(4) .
C1 C5 1.381(4) .
C2 C3 1.373(5) .
C3 C4 1.382(5) .
C4 C6 1.388(5) .
C5 C6 1.371(4) .
